data_7026170
loop_
_publ_author_name
'Wang, Liying'
'Ma, Haiyan'

_publ_section_title
;
 Zinc complexes supported by multidentate aminophenolate ligands:
 synthesis, structure and catalysis in ring-opening polymerization of
 rac-lactide.
;
_journal_issue 34
_journal_name_full 'Dalton transactions (Cambridge, England : 2003)'
_journal_page_first 7897
_journal_page_last 7910
_journal_paper_doi 10.1039/c0dt00250j
_journal_volume 39
_journal_year 2010
_chemical_formula_sum 'C35 H63 N3 O2 Si2 Zn'
_chemical_formula_weight 679.43
_chemical_name_systematic
;
?
;
_space_group_IT_number 14
_symmetry_cell_setting monoclinic
_symmetry_space_group_name_Hall '-P 2ybc'
_symmetry_space_group_name_H-M 'P 1 21/c 1'
_atom_sites_solution_hydrogens geom
_atom_sites_solution_primary direct
_atom_sites_solution_secondary difmap
_audit_creation_method SHELXL-97
_cell_angle_alpha 90.00
_cell_angle_beta 95.663(2)
_cell_angle_gamma 90.00
_cell_formula_units_Z 4
_cell_length_a 8.9250(10)
_cell_length_b 24.604(3)
_cell_length_c 18.129(2)
_cell_measurement_reflns_used 3515
_cell_measurement_temperature 296(2)
_cell_measurement_theta_max 22.05
_cell_measurement_theta_min 2.26
_cell_volume 3961.5(8)
_computing_cell_refinement 'Bruker SMART'
_computing_data_collection 'Bruker SMART'
_computing_data_reduction 'Bruker SAINT'
_computing_molecular_graphics 'Bruker SHELXTL'
_computing_publication_material 'Bruker SHELXTL'
_computing_structure_refinement 'SHELXL-97 (Sheldrick,1997)'
_computing_structure_solution SHELXS-9(Sheldrick,1990)
_diffrn_ambient_temperature 296(2)
_diffrn_measured_fraction_theta_full 1.000
_diffrn_measured_fraction_theta_max 1.000
_diffrn_measurement_device_type 'CCD area detector'
_diffrn_measurement_method 'phi and omega scans'
_diffrn_radiation_monochromator graphite
_diffrn_radiation_source 'fine-focus sealed tube'
_diffrn_radiation_type MoK\a
_diffrn_radiation_wavelength 0.71073
_diffrn_reflns_av_R_equivalents 0.0564
_diffrn_reflns_av_sigmaI/netI 0.0711
_diffrn_reflns_limit_h_max 10
_diffrn_reflns_limit_h_min -9
_diffrn_reflns_limit_k_max 18
_diffrn_reflns_limit_k_min -29
_diffrn_reflns_limit_l_max 21
_diffrn_reflns_limit_l_min -20
_diffrn_reflns_number 20329
_diffrn_reflns_theta_full 25.04
_diffrn_reflns_theta_max 25.04
_diffrn_reflns_theta_min 2.26
_exptl_absorpt_coefficient_mu 0.711
_exptl_absorpt_correction_T_max 0.8708
_exptl_absorpt_correction_T_min 0.8422
_exptl_absorpt_correction_type multi-scan
_exptl_absorpt_process_details sadabs
_exptl_crystal_density_diffrn 1.139
_exptl_crystal_density_method 'not measured'
_exptl_crystal_F_000 1472
_exptl_crystal_size_max 0.25
_exptl_crystal_size_mid 0.20
_exptl_crystal_size_min 0.20
_refine_diff_density_max 0.294
_refine_diff_density_min -0.285
_refine_diff_density_rms 0.051
_refine_ls_extinction_method none
_refine_ls_goodness_of_fit_ref 1.009
_refine_ls_hydrogen_treatment constr
_refine_ls_matrix_type full
_refine_ls_number_parameters 396
_refine_ls_number_reflns 7020
_refine_ls_number_restraints 0
_refine_ls_restrained_S_all 1.009
_refine_ls_R_factor_all 0.0960
_refine_ls_R_factor_gt 0.0467
_refine_ls_shift/su_max 0.002
_refine_ls_shift/su_mean 0.000
_refine_ls_structure_factor_coef Fsqd
_refine_ls_weighting_details 'calc w=1/[\s^2^(Fo^2^)+(0.0458P)^2^+0.6882P] where P=(Fo^2^+2Fc^2^)/3'
_refine_ls_weighting_scheme calc
_refine_ls_wR_factor_gt 0.0955
_refine_ls_wR_factor_ref 0.1155
_reflns_number_gt 4259
_reflns_number_total 7020
_reflns_threshold_expression >2sigma(I)
_cod_data_source_file c0dt00250j.txt
_cod_data_source_block 3
_cod_depositor_comments
;
The following automatic conversions were performed:

'_symmetry_cell_setting' value 'Monoclinic' changed to 'monoclinic'
according to /home/saulius/struct/CIF-dictionaries/cif_core.dic
dictionary named 'cif_core.dic' version 2.4.2 from 2011-04-26.

Automatic conversion script
Id: cif_fix_values 1891 2012-01-12 08:04:46Z andrius 
;
_cod_original_cell_volume 3961.4(8)
_cod_original_sg_symbol_H-M P2(1)/c
_cod_database_code 7026170

loop_
_symmetry_equiv_pos_as_xyz
'x, y, z'
'-x, y+1/2, -z+1/2'
'-x, -y, -z'
'x, -y-1/2, z-1/2'

loop_
_atom_site_label
_atom_site_type_symbol
_atom_site_fract_x
_atom_site_fract_y
_atom_site_fract_z
_atom_site_U_iso_or_equiv
_atom_site_adp_type
_atom_site_occupancy
_atom_site_symmetry_multiplicity
_atom_site_calc_flag
_atom_site_refinement_flags
Zn1 Zn 0.36029(4) 0.336077(17) 0.70049(2) 0.04209(14) Uani 1 1 d .
Si1 Si 0.19454(12) 0.41198(5) 0.56806(6) 0.0599(3) Uani 1 1 d .
Si2 Si 0.43968(14) 0.33244(5) 0.54440(6) 0.0668(3) Uani 1 1 d .
C1 C 0.6132(3) 0.27841(14) 0.78268(17) 0.0397(8) Uani 1 1 d .
C2 C 0.6815(4) 0.22773(14) 0.80441(17) 0.0420(8) Uani 1 1 d .
C3 C 0.7754(4) 0.22625(14) 0.87040(18) 0.0475(9) Uani 1 1 d .
H3 H 0.8184 0.1931 0.8853 0.057 Uiso 1 1 calc R
C4 C 0.8091(4) 0.27119(15) 0.91548(19) 0.0476(9) Uani 1 1 d .
C5 C 0.7478(4) 0.32007(14) 0.89134(18) 0.0447(9) Uani 1 1 d .
H5 H 0.7712 0.3511 0.9194 0.054 Uiso 1 1 calc R
C6 C 0.6517(3) 0.32472(13) 0.82609(17) 0.0378(8) Uani 1 1 d .
C7 C 0.6620(4) 0.17752(14) 0.75423(19) 0.0476(9) Uani 1 1 d .
C8 C 0.4955(4) 0.16262(15) 0.7373(2) 0.0602(10) Uani 1 1 d .
H8A H 0.4866 0.1314 0.7054 0.090 Uiso 1 1 calc R
H8B H 0.4424 0.1927 0.7132 0.090 Uiso 1 1 calc R
H8C H 0.4533 0.1545 0.7827 0.090 Uiso 1 1 calc R
C9 C 0.7291(4) 0.18990(16) 0.68124(19) 0.0635(11) Uani 1 1 d .
H9A H 0.8340 0.1985 0.6915 0.095 Uiso 1 1 calc R
H9B H 0.6773 0.2203 0.6572 0.095 Uiso 1 1 calc R
H9C H 0.7179 0.1587 0.6494 0.095 Uiso 1 1 calc R
C10 C 0.7426(5) 0.12711(15) 0.7896(2) 0.0727(12) Uani 1 1 d .
H10A H 0.7029 0.1189 0.8356 0.109 Uiso 1 1 calc R
H10B H 0.8486 0.1343 0.7985 0.109 Uiso 1 1 calc R
H10C H 0.7266 0.0967 0.7565 0.109 Uiso 1 1 calc R
C11 C 0.9110(4) 0.26675(17) 0.9875(2) 0.0691(12) Uani 1 1 d .
H11A H 0.9514 0.2306 0.9924 0.104 Uiso 1 1 calc R
H11B H 0.8541 0.2744 1.0285 0.104 Uiso 1 1 calc R
H11C H 0.9920 0.2924 0.9870 0.104 Uiso 1 1 calc R
C12 C 0.6042(3) 0.38065(13) 0.80035(17) 0.0411(8) Uani 1 1 d .
H12A H 0.6467 0.4066 0.8369 0.049 Uiso 1 1 calc R
H12B H 0.6481 0.3880 0.7545 0.049 Uiso 1 1 calc R
C13 C 0.4103(4) 0.44798(14) 0.76305(18) 0.0456(9) Uani 1 1 d .
H13A H 0.3024 0.4537 0.7556 0.055 Uiso 1 1 calc R
H13B H 0.4495 0.4527 0.7154 0.055 Uiso 1 1 calc R
C14 C 0.4781(3) 0.49190(13) 0.81523(17) 0.0371(8) Uani 1 1 d .
C15 C 0.6244(3) 0.51125(14) 0.81246(18) 0.0417(8) Uani 1 1 d .
C16 C 0.6905(3) 0.54614(14) 0.8680(2) 0.0468(9) Uani 1 1 d .
C17 C 0.6000(4) 0.56388(14) 0.92097(19) 0.0494(9) Uani 1 1 d .
H17 H 0.6416 0.5874 0.9576 0.059 Uiso 1 1 calc R
C18 C 0.4511(4) 0.54857(14) 0.92241(17) 0.0431(9) Uani 1 1 d .
C19 C 0.3937(3) 0.51189(14) 0.86974(18) 0.0424(8) Uani 1 1 d .
H19 H 0.2950 0.5000 0.8706 0.051 Uiso 1 1 calc R
C20 C 0.6655(5) 0.51783(19) 0.6848(2) 0.0886(15) Uani 1 1 d .
H20A H 0.7282 0.5033 0.6495 0.106 Uiso 1 1 calc R
H20B H 0.6785 0.5565 0.6880 0.106 Uiso 1 1 calc R
H20C H 0.5621 0.5096 0.6694 0.106 Uiso 1 1 calc R
C21 C 0.8578(4) 0.56261(19) 0.8725(3) 0.0825(14) Uani 1 1 d .
C22 C 0.9024(5) 0.5954(2) 0.9433(4) 0.143(3) Uani 1 1 d .
H22A H 1.0057 0.6064 0.9443 0.215 Uiso 1 1 calc R
H22B H 0.8898 0.5733 0.9859 0.215 Uiso 1 1 calc R
H22C H 0.8394 0.6270 0.9441 0.215 Uiso 1 1 calc R
C23 C 0.8917(6) 0.5956(3) 0.8063(4) 0.172(3) Uani 1 1 d .
H23A H 0.8327 0.6283 0.8041 0.158 Uiso 1 1 calc R
H23B H 0.8672 0.5748 0.7620 0.158 Uiso 1 1 calc R
H23C H 0.9967 0.6048 0.8106 0.158 Uiso 1 1 calc R
C24 C 0.9524(5) 0.5101(3) 0.8775(4) 0.148(3) Uani 1 1 d .
H24A H 1.0570 0.5192 0.8875 0.222 Uiso 1 1 calc R
H24B H 0.9369 0.4908 0.8314 0.222 Uiso 1 1 calc R
H24C H 0.9222 0.4877 0.9168 0.222 Uiso 1 1 calc R
C25 C 0.3580(4) 0.57104(16) 0.98004(19) 0.0626(11) Uani 1 1 d .
H25A H 0.2536 0.5706 0.9613 0.075 Uiso 1 1 calc R
H25B H 0.3885 0.6077 0.9916 0.075 Uiso 1 1 calc R
H25C H 0.3723 0.5492 1.0240 0.075 Uiso 1 1 calc R
C26 C 0.3577(4) 0.37509(15) 0.85213(18) 0.0480(9) Uani 1 1 d .
H26A H 0.3569 0.4055 0.8861 0.058 Uiso 1 1 calc R
H26B H 0.4096 0.3450 0.8782 0.058 Uiso 1 1 calc R
C27 C 0.1970(4) 0.35855(17) 0.8264(2) 0.0573(10) Uani 1 1 d .
H27A H 0.1460 0.3479 0.8690 0.069 Uiso 1 1 calc R
H27B H 0.1437 0.3894 0.8031 0.069 Uiso 1 1 calc R
C28 C 0.2345(5) 0.26138(17) 0.8112(2) 0.0755(13) Uani 1 1 d .
H28A H 0.3347 0.2643 0.8355 0.091 Uiso 1 1 calc R
H28B H 0.2307 0.2323 0.7757 0.091 Uiso 1 1 calc R
H28C H 0.1653 0.2540 0.8473 0.091 Uiso 1 1 calc R
C29 C 0.0382(4) 0.3063(2) 0.7353(2) 0.0881(15) Uani 1 1 d .
H29A H -0.0290 0.2955 0.7708 0.106 Uiso 1 1 calc R
H29B H 0.0387 0.2789 0.6975 0.106 Uiso 1 1 calc R
H29C H 0.0049 0.3402 0.7132 0.106 Uiso 1 1 calc R
C30 C 0.0641(5) 0.4368(2) 0.6354(2) 0.0985(17) Uani 1 1 d .
H30A H -0.0057 0.4085 0.6446 0.118 Uiso 1 1 calc R
H30B H 0.0098 0.4680 0.6151 0.118 Uiso 1 1 calc R
H30C H 0.1213 0.4467 0.6810 0.118 Uiso 1 1 calc R
C31 C 0.2909(5) 0.47503(18) 0.5405(3) 0.0932(15) Uani 1 1 d .
H31A H 0.3397 0.4923 0.5839 0.112 Uiso 1 1 calc R
H31B H 0.2180 0.4994 0.5161 0.112 Uiso 1 1 calc R
H31C H 0.3646 0.4658 0.5074 0.112 Uiso 1 1 calc R
C32 C 0.0627(5) 0.3907(2) 0.4862(3) 0.1048(18) Uani 1 1 d .
H32A H 0.1198 0.3793 0.4467 0.126 Uiso 1 1 calc R
H32B H -0.0004 0.4208 0.4698 0.126 Uiso 1 1 calc R
H32C H 0.0013 0.3611 0.5001 0.126 Uiso 1 1 calc R
C33 C 0.4200(7) 0.3563(3) 0.4452(2) 0.135(2) Uani 1 1 d .
H33A H 0.3210 0.3476 0.4226 0.162 Uiso 1 1 calc R
H33B H 0.4938 0.3385 0.4186 0.162 Uiso 1 1 calc R
H33C H 0.4350 0.3949 0.4438 0.162 Uiso 1 1 calc R
C34 C 0.6405(5) 0.3468(2) 0.5781(2) 0.0908(15) Uani 1 1 d .
H34A H 0.6565 0.3854 0.5800 0.109 Uiso 1 1 calc R
H34B H 0.7051 0.3307 0.5448 0.109 Uiso 1 1 calc R
H34C H 0.6630 0.3317 0.6267 0.109 Uiso 1 1 calc R
C35 C 0.4101(5) 0.25752(18) 0.5393(2) 0.0914(15) Uani 1 1 d .
H35A H 0.4224 0.2424 0.5883 0.110 Uiso 1 1 calc R
H35B H 0.4824 0.2415 0.5099 0.110 Uiso 1 1 calc R
H35C H 0.3103 0.2500 0.5169 0.110 Uiso 1 1 calc R
N1 N 0.4383(3) 0.39073(11) 0.78745(13) 0.0385(7) Uani 1 1 d .
N2 N 0.1927(3) 0.31272(13) 0.77300(16) 0.0518(8) Uani 1 1 d .
N3 N 0.3178(3) 0.36233(12) 0.60029(14) 0.0519(8) Uani 1 1 d .
O1 O 0.5182(2) 0.28281(9) 0.72090(12) 0.0451(6) Uani 1 1 d .
O2 O 0.7072(2) 0.49404(10) 0.75594(13) 0.0547(7) Uani 1 1 d .

loop_
_atom_site_aniso_label
_atom_site_aniso_U_11
_atom_site_aniso_U_22
_atom_site_aniso_U_33
_atom_site_aniso_U_23
_atom_site_aniso_U_13
_atom_site_aniso_U_12
Zn1 0.0412(2) 0.0486(3) 0.0369(2) -0.0051(2) 0.00594(16) -0.0042(2)
Si1 0.0541(6) 0.0676(8) 0.0555(7) 0.0031(6) -0.0071(5) 0.0015(6)
Si2 0.0804(8) 0.0826(9) 0.0396(6) 0.0013(6) 0.0163(5) 0.0132(7)
C1 0.0404(19) 0.042(2) 0.038(2) -0.0080(16) 0.0098(15) -0.0023(17)
C2 0.048(2) 0.037(2) 0.042(2) -0.0082(17) 0.0120(17) -0.0052(17)
C3 0.052(2) 0.040(2) 0.050(2) -0.0012(18) 0.0053(17) 0.0032(18)
C4 0.054(2) 0.044(2) 0.044(2) -0.0048(18) 0.0007(17) 0.0021(19)
C5 0.050(2) 0.041(2) 0.043(2) -0.0160(17) 0.0025(16) 0.0003(18)
C6 0.0384(18) 0.032(2) 0.0438(19) -0.0052(15) 0.0073(15) 0.0017(15)
C7 0.057(2) 0.037(2) 0.049(2) -0.0096(17) 0.0089(17) -0.0011(18)
C8 0.077(3) 0.046(2) 0.058(2) -0.018(2) 0.011(2) -0.015(2)
C9 0.075(3) 0.060(3) 0.058(3) -0.018(2) 0.021(2) -0.001(2)
C10 0.101(3) 0.039(2) 0.077(3) -0.011(2) 0.005(2) 0.008(2)
C11 0.075(3) 0.064(3) 0.063(3) -0.008(2) -0.017(2) 0.003(2)
C12 0.038(2) 0.037(2) 0.048(2) -0.0091(17) 0.0035(16) -0.0004(16)
C13 0.044(2) 0.050(2) 0.042(2) -0.0029(18) 0.0033(16) 0.0051(18)
C14 0.0368(18) 0.034(2) 0.0403(19) 0.0003(16) 0.0009(15) 0.0073(16)
C15 0.0389(19) 0.036(2) 0.051(2) 0.0046(17) 0.0107(17) 0.0088(17)
C16 0.0342(19) 0.041(2) 0.065(2) 0.0047(19) 0.0012(17) 0.0013(17)
C17 0.051(2) 0.043(2) 0.052(2) -0.0073(18) -0.0116(18) 0.0057(19)
C18 0.047(2) 0.041(2) 0.041(2) -0.0023(17) -0.0006(16) 0.0099(18)
C19 0.0341(18) 0.042(2) 0.051(2) -0.0007(18) 0.0042(16) 0.0040(17)
C20 0.108(4) 0.092(4) 0.072(3) 0.022(3) 0.042(3) -0.001(3)
C21 0.038(2) 0.073(3) 0.135(4) -0.024(3) 0.000(3) -0.004(2)
C22 0.051(3) 0.141(5) 0.231(7) -0.096(5) -0.020(4) -0.018(3)
C23 0.092(4) 0.188(7) 0.242(8) 0.046(6) 0.049(5) -0.081(5)
C24 0.042(3) 0.161(6) 0.234(7) -0.074(5) -0.026(3) 0.032(3)
C25 0.072(3) 0.068(3) 0.048(2) -0.011(2) 0.0084(19) 0.020(2)
C26 0.053(2) 0.051(2) 0.041(2) -0.0082(18) 0.0091(17) 0.0018(19)
C27 0.054(2) 0.067(3) 0.053(2) -0.005(2) 0.0214(19) -0.006(2)
C28 0.086(3) 0.068(3) 0.079(3) 0.002(3) 0.040(2) -0.014(3)
C29 0.059(3) 0.115(4) 0.092(3) -0.012(3) 0.014(2) -0.035(3)
C30 0.071(3) 0.125(5) 0.100(4) 0.011(3) 0.009(3) 0.036(3)
C31 0.094(3) 0.075(3) 0.108(4) 0.015(3) -0.002(3) -0.003(3)
C32 0.095(4) 0.110(4) 0.101(4) -0.003(3) -0.037(3) -0.003(3)
C33 0.188(6) 0.168(6) 0.056(3) 0.019(3) 0.047(4) 0.061(5)
C34 0.079(3) 0.104(4) 0.096(4) -0.004(3) 0.045(3) 0.000(3)
C35 0.107(4) 0.095(4) 0.069(3) -0.024(3) -0.009(3) 0.015(3)
N1 0.0404(16) 0.0361(17) 0.0392(16) -0.0044(13) 0.0057(12) -0.0015(13)
N2 0.0497(18) 0.057(2) 0.0508(18) -0.0045(16) 0.0131(15) -0.0105(16)
N3 0.0520(18) 0.064(2) 0.0400(17) 0.0017(15) 0.0062(14) 0.0066(16)
O1 0.0527(14) 0.0432(15) 0.0387(13) -0.0100(11) 0.0015(11) 0.0031(12)
O2 0.0538(15) 0.0526(17) 0.0616(16) 0.0057(13) 0.0263(13) 0.0089(13)

loop_
_atom_type_symbol
_atom_type_description
_atom_type_scat_dispersion_real
_atom_type_scat_dispersion_imag
_atom_type_scat_source
C C 0.0033 0.0016 'International Tables Vol C Tables 4.2.6.8 and 6.1.1.4'
H H 0.0000 0.0000 'International Tables Vol C Tables 4.2.6.8 and 6.1.1.4'
N N 0.0061 0.0033 'International Tables Vol C Tables 4.2.6.8 and 6.1.1.4'
O O 0.0106 0.0060 'International Tables Vol C Tables 4.2.6.8 and 6.1.1.4'
Si Si 0.0817 0.0704 'International Tables Vol C Tables 4.2.6.8 and 6.1.1.4'
Zn Zn 0.2839 1.4301 'International Tables Vol C Tables 4.2.6.8 and 6.1.1.4'

loop_
_geom_angle_atom_site_label_1
_geom_angle_atom_site_label_2
_geom_angle_atom_site_label_3
_geom_angle
N3 Zn1 O1 118.60(11)
N3 Zn1 N1 120.23(12)
O1 Zn1 N1 96.15(9)
N3 Zn1 N2 125.27(12)
O1 Zn1 N2 103.77(11)
N1 Zn1 N2 85.03(10)
N3 Si1 C31 112.83(18)
N3 Si1 C30 115.58(17)
C31 Si1 C30 103.6(2)
N3 Si1 C32 113.8(2)
C31 Si1 C32 106.8(2)
C30 Si1 C32 103.0(2)
N3 Si2 C35 110.92(19)
N3 Si2 C34 111.59(18)
C35 Si2 C34 109.3(2)
N3 Si2 C33 115.1(2)
C35 Si2 C33 105.1(2)
C34 Si2 C33 104.4(2)
O1 C1 C6 120.1(3)
O1 C1 C2 121.3(3)
C6 C1 C2 118.6(3)
C3 C2 C1 117.7(3)
C3 C2 C7 120.8(3)
C1 C2 C7 121.3(3)
C4 C3 C2 124.2(3)
C4 C3 H3 117.9
C2 C3 H3 117.9
C5 C4 C3 116.9(3)
C5 C4 C11 121.5(3)
C3 C4 C11 121.6(3)
C4 C5 C6 122.2(3)
C4 C5 H5 118.9
C6 C5 H5 118.9
C5 C6 C1 120.2(3)
C5 C6 C12 118.0(3)
C1 C6 C12 121.5(3)
C8 C7 C2 111.3(3)
C8 C7 C9 109.1(3)
C2 C7 C9 108.7(3)
C8 C7 C10 107.1(3)
C2 C7 C10 112.4(3)
C9 C7 C10 108.2(3)
C7 C8 H8A 109.5
C7 C8 H8B 109.5
H8A C8 H8B 109.5
C7 C8 H8C 109.5
H8A C8 H8C 109.5
H8B C8 H8C 109.5
C7 C9 H9A 109.5
C7 C9 H9B 109.5
H9A C9 H9B 109.5
C7 C9 H9C 109.5
H9A C9 H9C 109.5
H9B C9 H9C 109.5
C7 C10 H10A 109.5
C7 C10 H10B 109.5
H10A C10 H10B 109.5
C7 C10 H10C 109.5
H10A C10 H10C 109.5
H10B C10 H10C 109.5
C4 C11 H11A 109.5
C4 C11 H11B 109.5
H11A C11 H11B 109.5
C4 C11 H11C 109.5
H11A C11 H11C 109.5
H11B C11 H11C 109.5
N1 C12 C6 116.5(3)
N1 C12 H12A 108.2
C6 C12 H12A 108.2
N1 C12 H12B 108.2
C6 C12 H12B 108.2
H12A C12 H12B 107.3
N1 C13 C14 116.2(3)
N1 C13 H13A 108.2
C14 C13 H13A 108.2
N1 C13 H13B 108.2
C14 C13 H13B 108.2
H13A C13 H13B 107.4
C19 C14 C15 118.6(3)
C19 C14 C13 118.9(3)
C15 C14 C13 122.4(3)
O2 C15 C14 119.4(3)
O2 C15 C16 119.9(3)
C14 C15 C16 120.6(3)
C17 C16 C15 117.2(3)
C17 C16 C21 120.5(3)
C15 C16 C21 122.3(3)
C18 C17 C16 123.6(3)
C18 C17 H17 118.2
C16 C17 H17 118.2
C19 C18 C17 117.3(3)
C19 C18 C25 122.0(3)
C17 C18 C25 120.7(3)
C18 C19 C14 122.3(3)
C18 C19 H19 118.8
C14 C19 H19 118.8
O2 C20 H20A 109.5
O2 C20 H20B 109.5
H20A C20 H20B 109.5
O2 C20 H20C 109.5
H20A C20 H20C 109.5
H20B C20 H20C 109.5
C23 C21 C22 109.1(5)
C23 C21 C24 110.3(5)
C22 C21 C24 107.2(4)
C23 C21 C16 111.6(4)
C22 C21 C16 110.6(4)
C24 C21 C16 107.8(4)
C21 C22 H22A 109.5
C21 C22 H22B 109.5
H22A C22 H22B 109.5
C21 C22 H22C 109.5
H22A C22 H22C 109.5
H22B C22 H22C 109.5
C21 C23 H23A 109.5
C21 C23 H23B 109.5
H23A C23 H23B 109.5
C21 C23 H23C 109.5
H23A C23 H23C 109.5
H23B C23 H23C 109.5
C21 C24 H24A 109.5
C21 C24 H24B 109.5
H24A C24 H24B 109.5
C21 C24 H24C 109.5
H24A C24 H24C 109.5
H24B C24 H24C 109.5
C18 C25 H25A 109.5
C18 C25 H25B 109.5
H25A C25 H25B 109.5
C18 C25 H25C 109.5
H25A C25 H25C 109.5
H25B C25 H25C 109.5
N1 C26 C27 110.1(3)
N1 C26 H26A 109.6
C27 C26 H26A 109.6
N1 C26 H26B 109.6
C27 C26 H26B 109.6
H26A C26 H26B 108.2
N2 C27 C26 111.5(3)
N2 C27 H27A 109.3
C26 C27 H27A 109.3
N2 C27 H27B 109.3
C26 C27 H27B 109.3
H27A C27 H27B 108.0
N2 C28 H28A 109.5
N2 C28 H28B 109.5
H28A C28 H28B 109.5
N2 C28 H28C 109.5
H28A C28 H28C 109.5
H28B C28 H28C 109.5
N2 C29 H29A 109.5
N2 C29 H29B 109.5
H29A C29 H29B 109.5
N2 C29 H29C 109.5
H29A C29 H29C 109.5
H29B C29 H29C 109.5
Si1 C30 H30A 109.5
Si1 C30 H30B 109.5
H30A C30 H30B 109.5
Si1 C30 H30C 109.5
H30A C30 H30C 109.5
H30B C30 H30C 109.5
Si1 C31 H31A 109.5
Si1 C31 H31B 109.5
H31A C31 H31B 109.5
Si1 C31 H31C 109.5
H31A C31 H31C 109.5
H31B C31 H31C 109.5
Si1 C32 H32A 109.5
Si1 C32 H32B 109.5
H32A C32 H32B 109.5
Si1 C32 H32C 109.5
H32A C32 H32C 109.5
H32B C32 H32C 109.5
Si2 C33 H33A 109.5
Si2 C33 H33B 109.5
H33A C33 H33B 109.5
Si2 C33 H33C 109.5
H33A C33 H33C 109.5
H33B C33 H33C 109.5
Si2 C34 H34A 109.5
Si2 C34 H34B 109.5
H34A C34 H34B 109.5
Si2 C34 H34C 109.5
H34A C34 H34C 109.5
H34B C34 H34C 109.5
Si2 C35 H35A 109.5
Si2 C35 H35B 109.5
H35A C35 H35B 109.5
Si2 C35 H35C 109.5
H35A C35 H35C 109.5
H35B C35 H35C 109.5
C26 N1 C13 113.5(2)
C26 N1 C12 112.5(2)
C13 N1 C12 109.7(2)
C26 N1 Zn1 105.75(19)
C13 N1 Zn1 110.07(18)
C12 N1 Zn1 104.85(18)
C28 N2 C27 110.9(3)
C28 N2 C29 107.8(3)
C27 N2 C29 110.1(3)
C28 N2 Zn1 110.9(2)
C27 N2 Zn1 102.7(2)
C29 N2 Zn1 114.5(2)
Si1 N3 Si2 121.79(16)
Si1 N3 Zn1 128.41(16)
Si2 N3 Zn1 109.52(15)
C1 O1 Zn1 127.1(2)
C15 O2 C20 115.5(3)

loop_
_geom_bond_atom_site_label_1
_geom_bond_atom_site_label_2
_geom_bond_distance
Zn1 N3 1.930(3)
Zn1 O1 1.934(2)
Zn1 N1 2.136(2)
Zn1 N2 2.164(3)
Si1 N3 1.708(3)
Si1 C31 1.865(4)
Si1 C30 1.871(4)
Si1 C32 1.875(4)
Si2 N3 1.722(3)
Si2 C35 1.863(5)
Si2 C34 1.869(4)
Si2 C33 1.883(4)
C1 O1 1.341(3)
C1 C6 1.408(4)
C1 C2 1.426(5)
C2 C3 1.392(4)
C2 C7 1.534(4)
C3 C4 1.390(4)
C3 H3 0.9300
C4 C5 1.375(4)
C4 C11 1.519(5)
C5 C6 1.396(4)
C5 H5 0.9300
C6 C12 1.501(4)
C7 C8 1.531(5)
C7 C9 1.536(5)
C7 C10 1.541(5)
C8 H8A 0.9600
C8 H8B 0.9600
C8 H8C 0.9600
C9 H9A 0.9600
C9 H9B 0.9600
C9 H9C 0.9600
C10 H10A 0.9600
C10 H10B 0.9600
C10 H10C 0.9600
C11 H11A 0.9600
C11 H11B 0.9600
C11 H11C 0.9600
C12 N1 1.497(4)
C12 H12A 0.9700
C12 H12B 0.9700
C13 N1 1.490(4)
C13 C14 1.522(4)
C13 H13A 0.9700
C13 H13B 0.9700
C14 C19 1.390(4)
C14 C15 1.396(4)
C15 O2 1.387(4)
C15 C16 1.407(5)
C16 C17 1.385(5)
C16 C21 1.542(5)
C17 C18 1.383(5)
C17 H17 0.9300
C18 C19 1.376(4)
C18 C25 1.503(4)
C19 H19 0.9300
C20 O2 1.431(4)
C20 H20A 0.9600
C20 H20B 0.9600
C20 H20C 0.9600
C21 C23 1.504(7)
C21 C22 1.535(6)
C21 C24 1.540(6)
C22 H22A 0.9600
C22 H22B 0.9600
C22 H22C 0.9600
C23 H23A 0.9600
C23 H23B 0.9600
C23 H23C 0.9600
C24 H24A 0.9600
C24 H24B 0.9600
C24 H24C 0.9600
C25 H25A 0.9600
C25 H25B 0.9600
C25 H25C 0.9600
C26 N1 1.486(4)
C26 C27 1.519(4)
C26 H26A 0.9700
C26 H26B 0.9700
C27 N2 1.484(4)
C27 H27A 0.9700
C27 H27B 0.9700
C28 N2 1.471(5)
C28 H28A 0.9600
C28 H28B 0.9600
C28 H28C 0.9600
C29 N2 1.487(4)
C29 H29A 0.9600
C29 H29B 0.9600
C29 H29C 0.9600
C30 H30A 0.9600
C30 H30B 0.9600
C30 H30C 0.9600
C31 H31A 0.9600
C31 H31B 0.9600
C31 H31C 0.9600
C32 H32A 0.9600
C32 H32B 0.9600
C32 H32C 0.9600
C33 H33A 0.9600
C33 H33B 0.9600
C33 H33C 0.9600
C34 H34A 0.9600
C34 H34B 0.9600
C34 H34C 0.9600
C35 H35A 0.9600
C35 H35B 0.9600
C35 H35C 0.9600
